data_7156183
loop_
_publ_author_name
'Das, Ranajit'
'Banerjee, Mainak'
'Rai, Rakesh Kumar'
'Karri, Ramesh'
'Roy, Gouriprasanna'

_publ_section_title
;
 Metal-free C(sp<sup>2</sup>)-H functionalization of azoles:
 K<sub>2</sub>CO<sub>3</sub>/I<sub>2</sub>-mediated oxidation, imination,
 and amination.
;
_journal_issue 23
_journal_name_full 'Organic &amp; biomolecular chemistry'
_journal_page_first 4243
_journal_page_last 4260
_journal_paper_doi 10.1039/c8ob00535d
_journal_volume 16
_journal_year 2018
_chemical_formula_sum 'C10 H9 I N2'
_chemical_formula_weight 285.10
_space_group_crystal_system orthorhombic
_space_group_IT_number 19
_space_group_name_Hall 'P 2ac 2ab'
_space_group_name_H-M_alt 'P 21 21 21'
_symmetry_space_group_name_Hall 'P 2ac 2ab'
_symmetry_space_group_name_H-M 'P 21 21 21'
_atom_sites_solution_hydrogens difmap
_audit_creation_method SHELXL-2014/7
_audit_update_record
;
2016-12-03 deposited with the CCDC.
2018-04-03 downloaded from the CCDC.
;
_cell_angle_alpha 90
_cell_angle_beta 90
_cell_angle_gamma 90
_cell_formula_units_Z 4
_cell_length_a 8.7463(3)
_cell_length_b 9.1092(3)
_cell_length_c 13.1444(5)
_cell_measurement_reflns_used 9955
_cell_measurement_temperature 297(2)
_cell_measurement_theta_max 26.34
_cell_measurement_theta_min 2.80
_cell_volume 1047.24(6)
_computing_structure_refinement 'SHELXL-2014/7 (Sheldrick, 2014)'
_diffrn_ambient_temperature 297(2)
_diffrn_measured_fraction_theta_full 0.996
_diffrn_measured_fraction_theta_max 0.996
_diffrn_measurement_device_type 'Photon area detector'
_diffrn_radiation_type MoK\a
_diffrn_radiation_wavelength 0.71073
_diffrn_reflns_av_R_equivalents 0.0258
_diffrn_reflns_av_unetI/netI 0.0128
_diffrn_reflns_Laue_measured_fraction_full 0.996
_diffrn_reflns_Laue_measured_fraction_max 0.996
_diffrn_reflns_limit_h_max 10
_diffrn_reflns_limit_h_min -10
_diffrn_reflns_limit_k_max 11
_diffrn_reflns_limit_k_min -11
_diffrn_reflns_limit_l_max 16
_diffrn_reflns_limit_l_min -16
_diffrn_reflns_number 22060
_diffrn_reflns_point_group_measured_fraction_full 0.996
_diffrn_reflns_point_group_measured_fraction_max 0.996
_diffrn_reflns_theta_full 25.242
_diffrn_reflns_theta_max 26.423
_diffrn_reflns_theta_min 2.797
_exptl_absorpt_coefficient_mu 3.014
_exptl_crystal_colour yellow
_exptl_crystal_density_diffrn 1.808
_exptl_crystal_description Cubic
_exptl_crystal_F_000 548
_exptl_crystal_size_max 0.274
_exptl_crystal_size_mid 0.212
_exptl_crystal_size_min 0.184
_refine_diff_density_max 0.259
_refine_diff_density_min -0.253
_refine_diff_density_rms 0.038
_refine_ls_abs_structure_details
;
 Flack x determined using 864 quotients [(I+)-(I-)]/[(I+)+(I-)]
 (Parsons, Flack and Wagner, Acta Cryst. B69 (2013) 249-259).
;
_refine_ls_abs_structure_Flack -0.014(8)
_refine_ls_extinction_coef 0.0290(9)
_refine_ls_extinction_expression Fc^*^=kFc[1+0.001xFc^2^\l^3^/sin(2\q)]^-1/4^
_refine_ls_extinction_method 'SHELXL-2014/7 (Sheldrick 2014'
_refine_ls_goodness_of_fit_ref 1.058
_refine_ls_hydrogen_treatment refall
_refine_ls_matrix_type full
_refine_ls_number_parameters 155
_refine_ls_number_reflns 2146
_refine_ls_number_restraints 0
_refine_ls_restrained_S_all 1.058
_refine_ls_R_factor_all 0.0132
_refine_ls_R_factor_gt 0.0126
_refine_ls_shift/su_max 0.001
_refine_ls_shift/su_mean 0.000
_refine_ls_structure_factor_coef Fsqd
_refine_ls_weighting_details 'w=1/[\s^2^(Fo^2^)+(0.0144P)^2^+0.1759P] where P=(Fo^2^+2Fc^2^)/3'
_refine_ls_weighting_scheme calc
_refine_ls_wR_factor_gt 0.0294
_refine_ls_wR_factor_ref 0.0296
_reflns_Friedel_coverage 0.711
_reflns_Friedel_fraction_full 0.997
_reflns_Friedel_fraction_max 0.997
_reflns_number_gt 2101
_reflns_number_total 2146
_reflns_threshold_expression 'I > 2\s(I)'
_cod_data_source_file c8ob00535d2.cif
_cod_data_source_block BnImI_b
_cod_depositor_comments 'Adding full bibliography for 7156181--7156186.cif.'
_cod_database_code 7156183
_shelx_shelxl_version_number 2014/7
_shelx_space_group_comment
;
The symmetry employed for this shelxl refinement is uniquely defined
by the following loop, which should always be used as a source of
symmetry information in preference to the above space-group names.
They are only intended as comments.
;
_shelx_estimated_absorpt_t_min 0.492
_shelx_estimated_absorpt_t_max 0.607

loop_
_space_group_symop_operation_xyz
'x, y, z'
'-x+1/2, -y, z+1/2'
'-x, y+1/2, -z+1/2'
'x+1/2, -y+1/2, -z'

loop_
_atom_site_label
_atom_site_type_symbol
_atom_site_fract_x
_atom_site_fract_y
_atom_site_fract_z
_atom_site_U_iso_or_equiv
_atom_site_adp_type
_atom_site_occupancy
_atom_site_site_symmetry_order
_atom_site_calc_flag
I1 I 0.26362(2) 0.71820(2) 0.46940(2) 0.04565(8) Uani 1 1 d
N1 N 0.5672(3) 0.6858(3) 0.36253(19) 0.0487(6) Uani 1 1 d
C1 C 0.4215(3) 0.6520(3) 0.3601(2) 0.0406(6) Uani 1 1 d
C10 C 0.1800(4) 0.7610(4) 0.1645(2) 0.0533(8) Uani 1 1 d
C4 C 0.2353(5) 0.5145(3) 0.2471(3) 0.0543(8) Uani 1 1 d
C5 C 0.1439(3) 0.6161(3) 0.1800(2) 0.0444(6) Uani 1 1 d
C2 C 0.6273(4) 0.6220(4) 0.2759(3) 0.0565(8) Uani 1 1 d
N2 N 0.3848(3) 0.5705(3) 0.27722(19) 0.0454(6) Uani 1 1 d
C8 C -0.0346(4) 0.7887(6) 0.0537(3) 0.0717(11) Uani 1 1 d
C3 C 0.5190(4) 0.5533(4) 0.2239(3) 0.0571(8) Uani 1 1 d
C9 C 0.0900(5) 0.8468(5) 0.1012(3) 0.0645(9) Uani 1 1 d
C6 C 0.0164(4) 0.5584(5) 0.1323(3) 0.0593(8) Uani 1 1 d
C7 C -0.0721(5) 0.6429(6) 0.0696(3) 0.0749(11) Uani 1 1 d
H3 H 0.257(5) 0.418(4) 0.213(3) 0.077(10) Uiso 1 1 d
H9 H 0.255(4) 0.799(4) 0.195(3) 0.064(10) Uiso 1 1 d
H1 H 0.731(5) 0.627(4) 0.262(3) 0.070(10) Uiso 1 1 d
H5 H -0.006(4) 0.469(5) 0.146(3) 0.070(13) Uiso 1 1 d
H2 H 0.523(5) 0.507(5) 0.166(4) 0.096(17) Uiso 1 1 d
H7 H -0.094(6) 0.832(5) 0.014(3) 0.092(15) Uiso 1 1 d
H6 H -0.164(6) 0.607(6) 0.038(4) 0.115(16) Uiso 1 1 d
H4 H 0.182(4) 0.500(4) 0.304(3) 0.058(11) Uiso 1 1 d
H8 H 0.120(5) 0.931(6) 0.093(3) 0.089(15) Uiso 1 1 d

loop_
_atom_site_aniso_label
_atom_site_aniso_U_11
_atom_site_aniso_U_22
_atom_site_aniso_U_33
_atom_site_aniso_U_23
_atom_site_aniso_U_13
_atom_site_aniso_U_12
I1 0.04420(11) 0.04883(11) 0.04391(10) 0.00017(7) 0.00112(8) 0.00539(7)
N1 0.0393(12) 0.0550(17) 0.0517(14) -0.0037(11) -0.0038(10) 0.0023(10)
C1 0.0414(15) 0.0403(14) 0.0401(14) -0.0007(12) -0.0050(11) 0.0055(12)
C10 0.0512(16) 0.055(2) 0.0539(16) -0.0014(14) -0.0047(13) -0.0044(14)
C4 0.058(2) 0.0474(16) 0.0577(16) -0.0036(13) -0.0109(19) -0.0099(16)
C5 0.0413(15) 0.0535(17) 0.0384(14) -0.0105(12) 0.0031(11) 0.0017(12)
C2 0.0427(17) 0.060(2) 0.067(2) -0.0031(16) 0.0076(16) 0.0095(15)
N2 0.0453(14) 0.0444(14) 0.0463(13) -0.0061(11) -0.0053(11) 0.0037(11)
C8 0.062(2) 0.096(3) 0.057(2) 0.002(2) -0.0074(15) 0.024(2)
C3 0.063(2) 0.059(2) 0.0497(18) -0.0109(16) 0.0046(17) 0.0125(17)
C9 0.068(2) 0.064(2) 0.062(2) 0.0078(19) 0.0076(18) 0.0064(19)
C6 0.0484(19) 0.064(2) 0.065(2) -0.0143(19) -0.0046(16) -0.0037(17)
C7 0.056(2) 0.092(3) 0.077(3) -0.013(2) -0.0187(19) 0.006(2)

loop_
_atom_type_symbol
_atom_type_description
_atom_type_scat_dispersion_real
_atom_type_scat_dispersion_imag
_atom_type_scat_source
C C 0.0033 0.0016 'International Tables Vol C Tables 4.2.6.8 and 6.1.1.4'
H H 0.0000 0.0000 'International Tables Vol C Tables 4.2.6.8 and 6.1.1.4'
I I -0.4742 1.8119 'International Tables Vol C Tables 4.2.6.8 and 6.1.1.4'
N N 0.0061 0.0033 'International Tables Vol C Tables 4.2.6.8 and 6.1.1.4'

loop_
_geom_angle_atom_site_label_1
_geom_angle_atom_site_label_2
_geom_angle_atom_site_label_3
_geom_angle
C1 N1 C2 104.5(3)
N1 C1 N2 112.2(3)
N1 C1 I1 124.0(2)
N2 C1 I1 123.8(2)
C5 C10 C9 120.0(3)
C5 C10 H9 120(2)
C9 C10 H9 120(2)
N2 C4 C5 114.8(3)
N2 C4 H3 105(3)
C5 C4 H3 112(2)
N2 C4 H4 107(2)
C5 C4 H4 108(2)
H3 C4 H4 110(3)
C10 C5 C6 118.9(3)
C10 C5 C4 123.7(3)
C6 C5 C4 117.4(3)
C3 C2 N1 110.6(3)
C3 C2 H1 128(2)
N1 C2 H1 121(2)
C1 N2 C3 105.6(3)
C1 N2 C4 128.4(3)
C3 N2 C4 125.9(3)
C9 C8 C7 119.5(4)
C9 C8 H7 127(3)
C7 C8 H7 113(3)
C2 C3 N2 107.1(3)
C2 C3 H2 131(3)
N2 C3 H2 122(3)
C8 C9 C10 120.7(4)
C8 C9 H8 124(3)
C10 C9 H8 115(3)
C7 C6 C5 121.1(4)
C7 C6 H5 122(3)
C5 C6 H5 117(3)
C6 C7 C8 119.8(4)
C6 C7 H6 123(3)
C8 C7 H6 117(3)

loop_
_geom_bond_atom_site_label_1
_geom_bond_atom_site_label_2
_geom_bond_distance
I1 C1 2.082(3)
N1 C1 1.312(4)
N1 C2 1.382(4)
C1 N2 1.357(4)
C10 C5 1.373(5)
C10 C9 1.386(5)
C10 H9 0.84(4)
C4 N2 1.459(4)
C4 C5 1.507(4)
C4 H3 1.00(4)
C4 H4 0.89(3)
C5 C6 1.383(4)
C2 C3 1.325(5)
C2 H1 0.92(4)
N2 C3 1.376(4)
C8 C9 1.364(6)
C8 C7 1.384(7)
C8 H7 0.83(5)
C3 H2 0.87(5)
C9 H8 0.82(5)
C6 C7 1.368(6)
C6 H5 0.86(4)
C7 H6 0.96(5)
